data_7245442
loop_
_publ_author_name
'Kim, Dongwon'
'Han, Jihun'
'Jung, Ok-Sang'
'Lee, Young-A.'

_publ_section_title
;
 Insight into systematic formation of hexafluorosilicate during
 crystallization via self-assembly in a glass vessel
;
_journal_issue 39
_journal_name_full 'RSC Advances'
_journal_page_first 25118
_journal_page_last 25122
_journal_paper_doi 10.1039/D2RA04270C
_journal_volume 12
_journal_year 2022
_chemical_formula_moiety 'C54 H42 F6 N6 O12 Si Zn, 2(C2 H4 O0.50), 1.29(C H2 Cl2), 0.71(C H2 Cl), 0.71(Cl)'
_chemical_formula_sum 'C60 H54 Cl4 F6 N6 O13 Si Zn'
_chemical_formula_weight 1416.35
_space_group_crystal_system tetragonal
_space_group_IT_number 85
_space_group_name_Hall '-P 4a'
_space_group_name_H-M_alt 'P 4/n :2'
_atom_sites_solution_hydrogens geom
_atom_sites_solution_primary direct
_audit_creation_method SHELXL-2019/2
_audit_update_record
;
2022-08-19 deposited with the CCDC.	2022-08-30 downloaded from the CCDC.
;
_cell_angle_alpha 90
_cell_angle_beta 90
_cell_angle_gamma 90
_cell_formula_units_Z 4
_cell_length_a 20.7131(15)
_cell_length_b 20.7131(15)
_cell_length_c 15.8554(12)
_cell_measurement_reflns_used 9851
_cell_measurement_temperature 173(2)
_cell_measurement_theta_max 27.63
_cell_measurement_theta_min 2.54
_cell_volume 6802.5(9)
_computing_cell_refinement 'Bruker APEX4 software'
_computing_data_collection 'Bruker APEX4 software'
_computing_data_reduction 'Bruker APEX4 software'
_computing_molecular_graphics ORTEP
_computing_publication_material CIFTAB
_computing_structure_refinement 'SHELXL-2019/2 (Sheldrick, 2019)'
_computing_structure_solution 'SHELXS-2013/1 (Sheldrick, 2013)'
_diffrn_ambient_temperature 173(2)
_diffrn_measured_fraction_theta_full 0.999
_diffrn_measured_fraction_theta_max 0.999
_diffrn_measurement_device_type 'Photon II detector'
_diffrn_measurement_method 'phi and omega scans'
_diffrn_radiation_type MoK\a
_diffrn_radiation_wavelength 0.71073
_diffrn_reflns_av_R_equivalents 0.0807
_diffrn_reflns_av_unetI/netI 0.0353
_diffrn_reflns_Laue_measured_fraction_full 0.999
_diffrn_reflns_Laue_measured_fraction_max 0.999
_diffrn_reflns_limit_h_max 25
_diffrn_reflns_limit_h_min -25
_diffrn_reflns_limit_k_max 25
_diffrn_reflns_limit_k_min -25
_diffrn_reflns_limit_l_max 19
_diffrn_reflns_limit_l_min -19
_diffrn_reflns_number 100116
_diffrn_reflns_point_group_measured_fraction_full 0.999
_diffrn_reflns_point_group_measured_fraction_max 0.999
_diffrn_reflns_theta_full 25.242
_diffrn_reflns_theta_max 25.996
_diffrn_reflns_theta_min 1.284
_diffrn_source 'Ius Microfocus'
_exptl_absorpt_coefficient_mu 0.615
_exptl_absorpt_correction_T_max 0.7457
_exptl_absorpt_correction_T_min 0.4733
_exptl_absorpt_correction_type multi-scan
_exptl_absorpt_process_details SADABS
_exptl_crystal_colour COLORLESS
_exptl_crystal_density_diffrn 1.383
_exptl_crystal_description BLOCK
_exptl_crystal_F_000 2904
_exptl_crystal_size_max 0.180
_exptl_crystal_size_mid 0.150
_exptl_crystal_size_min 0.040
_refine_diff_density_max 1.500
_refine_diff_density_min -0.620
_refine_diff_density_rms 0.111
_refine_ls_extinction_method none
_refine_ls_goodness_of_fit_ref 1.037
_refine_ls_hydrogen_treatment constr
_refine_ls_matrix_type full
_refine_ls_number_parameters 532
_refine_ls_number_reflns 6691
_refine_ls_number_restraints 221
_refine_ls_restrained_S_all 1.054
_refine_ls_R_factor_all 0.0963
_refine_ls_R_factor_gt 0.0633
_refine_ls_shift/su_max 0.000
_refine_ls_shift/su_mean 0.000
_refine_ls_structure_factor_coef Fsqd
_refine_ls_weighting_details 'w=1/[\s^2^(Fo^2^)+(0.1447P)^2^+6.9920P] where P=(Fo^2^+2Fc^2^)/3'
_refine_ls_weighting_scheme calc
_refine_ls_wR_factor_gt 0.1956
_refine_ls_wR_factor_ref 0.2327
_reflns_Friedel_coverage 0.000
_reflns_number_gt 4532
_reflns_number_total 6691
_reflns_threshold_expression 'I > 2\s(I)'
_cod_data_source_file d2ra04270c2.cif
_cod_data_source_block ZnBF4_L2
_cod_depositor_comments
;
The following automatic conversions were performed:

data item '_exptl_absorpt_correction_type' value 'MULTI-SCAN' was
changed to 'multi-scan' in accordance with the
/home/data/users/saulius/crontab/automatic-downloads/rss-feeds/RSC/lib/dictionaries/cif_core.dic
dictionary named 'cif_core.dic' version 2.4.2 last updated on
2011-04-26.

Automatic conversion script
Id: cif_fix_values 7556 2019-12-06 15:28:31Z antanas 
;
_cod_original_cell_volume 6802.5(11)
_cod_original_sg_symbol_H-M 'P 4/n'
_cod_database_code 7245442
_shelx_shelxl_version_number 2019/2
_shelx_space_group_comment
;
The symmetry employed for this shelxl refinement is uniquely defined
by the following loop, which should always be used as a source of
symmetry information in preference to the above space-group names.
They are only intended as comments.
;
_shelx_estimated_absorpt_t_min 0.897
_shelx_estimated_absorpt_t_max 0.976

loop_
_space_group_symop_operation_xyz
'x, y, z'
'-y+1/2, x, z'
'-x+1/2, -y+1/2, z'
'y, -x+1/2, z'
'-x, -y, -z'
'y-1/2, -x, -z'
'x-1/2, y-1/2, -z'
'-y, x-1/2, -z'

loop_
_atom_site_label
_atom_site_type_symbol
_atom_site_fract_x
_atom_site_fract_y
_atom_site_fract_z
_atom_site_U_iso_or_equiv
_atom_site_adp_type
_atom_site_occupancy
_atom_site_site_symmetry_order
_atom_site_calc_flag
_atom_site_refinement_flags_posn
_atom_site_refinement_flags_adp
_atom_site_refinement_flags_occupancy
_atom_site_disorder_assembly
_atom_site_disorder_group
Zn1 Zn 0.250000 0.250000 -0.02612(5) 0.0254(2) Uani 1 4 d S T P . .
Si2 Si 0.250000 0.250000 -0.27150(11) 0.0197(4) Uani 1 4 d S T P . .
Zn2 Zn 0.250000 0.250000 0.48559(5) 0.0252(2) Uani 1 4 d S T P . .
F3 F 0.250000 0.250000 0.1225(2) 0.0324(9) Uani 1 4 d S T P A .
O1 O 0.59000(14) 0.23060(19) -0.0693(2) 0.0633(10) Uani 1 1 d . . . . .
O2 O 0.57598(12) 0.19805(14) 0.06420(16) 0.0399(7) Uani 1 1 d . . . . .
O3 O 0.59120(14) 0.23462(17) 0.51204(19) 0.0511(8) Uani 1 1 d . . . . .
F4 F 0.250000 0.250000 -0.1602(2) 0.0251(8) Uani 1 4 d S T P . .
O4 O 0.57091(12) 0.16108(13) 0.41095(17) 0.0382(7) Uani 1 1 d . . . . .
F5 F 0.17252(11) 0.22994(13) -0.27122(13) 0.0420(6) Uani 1 1 d . . . . .
F6 F 0.250000 0.250000 -0.3821(2) 0.0264(8) Uani 1 4 d S T P . .
O5 O 0.71136(14) 0.50238(14) 0.27871(18) 0.0433(7) Uani 1 1 d . . . . .
O6 O 0.64371(13) 0.41820(13) 0.2708(2) 0.0456(7) Uani 1 1 d . . . . .
N1 N 0.35068(14) 0.23373(14) -0.02216(17) 0.0270(7) Uani 1 1 d . . . . .
N2 N 0.35053(14) 0.23140(14) 0.48267(17) 0.0274(7) Uani 1 1 d . . . . .
N3 N 0.4924(2) 0.6046(2) 0.2590(4) 0.0796(15) Uani 1 1 d . . . . .
C1 C 0.37945(19) 0.2104(2) 0.0471(2) 0.0389(9) Uani 1 1 d . . . . .
H1A H 0.353306 0.198352 0.093723 0.047 Uiso 1 1 calc R U . . .
F1 F 0.250000 0.250000 0.3422(2) 0.0352(10) Uani 1 4 d S T P A .
Si1 Si 0.250000 0.250000 0.23298(11) 0.0275(5) Uani 1 4 d S T P . .
C2 C 0.44529(18) 0.2031(2) 0.0534(2) 0.0391(9) Uani 1 1 d . . . . .
H2A H 0.464123 0.186407 0.103503 0.047 Uiso 1 1 calc R U . . .
C3 C 0.48336(17) 0.22024(18) -0.0139(2) 0.0294(8) Uani 1 1 d . . . . .
C4 C 0.45433(19) 0.2431(2) -0.0857(2) 0.0409(10) Uani 1 1 d . . . . .
H4A H 0.479617 0.254306 -0.133534 0.049 Uiso 1 1 calc R U . . .
C5 C 0.38828(18) 0.2497(2) -0.0878(2) 0.0384(9) Uani 1 1 d . . . . .
H5A H 0.368587 0.266068 -0.137538 0.046 Uiso 1 1 calc R U . . .
C6 C 0.55542(18) 0.2163(2) -0.0109(2) 0.0339(9) Uani 1 1 d . . . . .
C7 C 0.64561(18) 0.1985(2) 0.0794(3) 0.0419(10) Uani 1 1 d . . . . .
H7A H 0.667483 0.227795 0.039218 0.050 Uiso 1 1 calc R U . . .
H7B H 0.663674 0.154537 0.072452 0.050 Uiso 1 1 calc R U . . .
C8 C 0.37631(18) 0.19621(19) 0.4202(2) 0.0358(9) Uani 1 1 d . . . . .
H8A H 0.348572 0.178695 0.378286 0.043 Uiso 1 1 calc R U . . .
C9 C 0.44165(18) 0.1846(2) 0.4146(3) 0.0385(9) Uani 1 1 d . . . . .
H9 H 0.458474 0.158480 0.370552 0.046 Uiso 1 1 calc R U . . .
C10 C 0.48248(18) 0.21147(18) 0.4741(2) 0.0308(8) Uani 1 1 d . . . . .
C11 C 0.45592(18) 0.24749(19) 0.5389(2) 0.0347(9) Uani 1 1 d . . . . .
H11A H 0.482811 0.266331 0.580708 0.042 Uiso 1 1 calc R U . . .
C12 C 0.39017(18) 0.25567(19) 0.5419(2) 0.0339(9) Uani 1 1 d . . . . .
H12A H 0.372042 0.279312 0.587464 0.041 Uiso 1 1 calc R U . . .
C13 C 0.55395(19) 0.2042(2) 0.4694(2) 0.0354(9) Uani 1 1 d . . . . .
C14 C 0.63983(17) 0.1571(2) 0.3902(3) 0.0390(9) Uani 1 1 d . . . . .
H14A H 0.651270 0.112346 0.374008 0.047 Uiso 1 1 calc R U . . .
H14B H 0.666186 0.169462 0.439709 0.047 Uiso 1 1 calc R U . . .
C15 C 0.5514(3) 0.6271(2) 0.2662(3) 0.0570(13) Uani 1 1 d . . . . .
H15A H 0.556753 0.672563 0.268671 0.068 Uiso 1 1 calc R U . . .
C16 C 0.6066(2) 0.5891(2) 0.2704(3) 0.0466(11) Uani 1 1 d . . . . .
H16A H 0.648143 0.608096 0.275512 0.056 Uiso 1 1 calc R U . . .
C17 C 0.5990(2) 0.5228(2) 0.2668(3) 0.0496(11) Uani 1 1 d . . . . .
C18 C 0.5377(3) 0.4979(3) 0.2582(5) 0.085(2) Uani 1 1 d . . . . .
H18A H 0.530608 0.452695 0.254693 0.102 Uiso 1 1 calc R U . . .
C19 C 0.4865(3) 0.5411(3) 0.2548(5) 0.100(3) Uani 1 1 d . . . . .
H19A H 0.444204 0.523867 0.248960 0.120 Uiso 1 1 calc R U . . .
C20 C 0.6575(2) 0.48132(19) 0.2727(2) 0.0377(9) Uani 1 1 d . . . . .
C21 C 0.70043(19) 0.37680(19) 0.2790(3) 0.0389(10) Uani 1 1 d . . . . .
H21A H 0.719411 0.381406 0.335994 0.047 Uiso 1 1 calc R U . . .
H21B H 0.733461 0.389155 0.236872 0.047 Uiso 1 1 calc R U . . .
C22 C 0.67925(17) 0.30814(19) 0.2647(2) 0.0330(9) Uani 1 1 d . . . . .
C23 C 0.67144(17) 0.28505(19) 0.1827(2) 0.0341(9) Uani 1 1 d . . . . .
H23A H 0.677577 0.313527 0.136385 0.041 Uiso 1 1 calc R U . . .
C24 C 0.65491(16) 0.22144(19) 0.1676(2) 0.0325(8) Uani 1 1 d . . . . .
C25 C 0.64596(17) 0.18005(19) 0.2363(2) 0.0323(9) Uani 1 1 d . . . . .
H25A H 0.635137 0.136117 0.226528 0.039 Uiso 1 1 calc R U . . .
C26 C 0.65262(16) 0.20204(18) 0.3185(2) 0.0310(8) Uani 1 1 d . . . . .
C27 C 0.66928(16) 0.26645(18) 0.3323(2) 0.0320(8) Uani 1 1 d . . . . .
H27A H 0.673856 0.282000 0.388316 0.038 Uiso 1 1 calc R U . . .
F2A F 0.2143(12) 0.1782(5) 0.2338(3) 0.053(5) Uani 0.69(6) 1 d . . P A 1
F2B F 0.1824(18) 0.208(3) 0.2313(7) 0.067(16) Uani 0.31(6) 1 d . . P A 2
C2A C -0.0289(7) 0.1008(9) -0.0431(12) 0.051(5) Uani 0.269(9) 1 d . U P B 1
H2A1 H -0.034592 0.132598 -0.089100 0.062 Uiso 0.269(9) 1 calc R U P B 1
H2A2 H -0.052093 0.060753 -0.058841 0.062 Uiso 0.269(9) 1 calc R U P B 1
Cl3A Cl -0.0574(7) 0.1288(10) 0.0423(15) 0.159(6) Uani 0.269(9) 1 d . U P B 1
Cl4A Cl 0.0587(5) 0.0832(8) -0.0280(13) 0.098(4) Uani 0.269(9) 1 d . U P B 1
C2C C 0.0289(7) 0.0925(10) 0.0587(13) 0.050(5) Uani 0.231(9) 1 d . U P B 2
H2C1 H 0.057313 0.127837 0.078370 0.060 Uiso 0.231(9) 1 calc R U P B 2
H2C2 H 0.037821 0.053240 0.092315 0.060 Uiso 0.231(9) 1 calc R U P B 2
Cl3C Cl -0.0575(6) 0.1159(6) 0.0664(6) 0.069(3) Uani 0.231(9) 1 d . U P B 2
Cl4C Cl 0.0388(9) 0.0793(12) -0.0386(16) 0.124(6) Uani 0.231(9) 1 d . U P B 2
C1A C 0.0327(8) 0.1635(7) 0.3216(10) 0.069(4) Uani 0.360(5) 1 d . U P C 1
H1A1 H 0.001444 0.137763 0.354744 0.083 Uiso 0.360(5) 1 calc R U P C 1
H1A2 H 0.060208 0.189214 0.360006 0.083 Uiso 0.360(5) 1 calc R U P C 1
Cl1A Cl -0.0033(3) 0.2089(3) 0.2492(4) 0.117(2) Uani 0.360(5) 1 d D U P C 1
Cl2A Cl 0.0877(3) 0.1056(3) 0.2392(4) 0.120(3) Uani 0.360(5) 1 d D U P C 1
C1C C 0.077(3) 0.107(2) 0.188(3) 0.169(14) Uani 0.140(5) 1 d D U P C 2
H1C1 H 0.095474 0.118400 0.132360 0.203 Uiso 0.140(5) 1 calc R U P C 2
H1C2 H 0.037694 0.080670 0.178012 0.203 Uiso 0.140(5) 1 calc R U P C 2
Cl1C Cl 0.0568(9) 0.1773(10) 0.2437(16) 0.158(7) Uani 0.140(5) 1 d D U P C 2
Cl2C Cl 0.1342(18) 0.0596(15) 0.245(2) 0.249(12) Uani 0.140(5) 1 d D U P C 2
O1B O 0.4916(7) 0.4238(8) 0.4913(10) 0.153(4) Uani 0.5 1 d . U P D -2
C1B C 0.5470(7) 0.4104(7) 0.4437(10) 0.107(4) Uani 0.5 1 d D U P D -2
H1B1 H 0.534945 0.395956 0.386320 0.129 Uiso 0.5 1 calc R U P D -2
H1B2 H 0.572734 0.375990 0.470979 0.129 Uiso 0.5 1 calc R U P D -2
C2B C 0.5856(5) 0.4728(5) 0.4394(7) 0.063(3) Uani 0.5 1 d D U P D -2
H2B1 H 0.597695 0.482193 0.380233 0.076 Uiso 0.5 1 calc R U P D -2
H2B2 H 0.625711 0.468603 0.472951 0.076 Uiso 0.5 1 calc R U P D -2
C3B C 0.5441(6) 0.5278(7) 0.4745(11) 0.118(4) Uani 0.5 1 d D U P D -2
H3B1 H 0.558576 0.541721 0.531197 0.141 Uiso 0.5 1 calc R U P D -2
H3B2 H 0.542679 0.565377 0.436053 0.141 Uiso 0.5 1 calc R U P D -2
C4B C 0.4798(7) 0.4917(10) 0.4776(14) 0.129(5) Uani 0.5 1 d D U P D -2
H4B1 H 0.452783 0.509076 0.523814 0.154 Uiso 0.5 1 calc R U P D -2
H4B2 H 0.456298 0.497867 0.423806 0.154 Uiso 0.5 1 calc R U P D -2

loop_
_atom_site_aniso_label
_atom_site_aniso_U_11
_atom_site_aniso_U_22
_atom_site_aniso_U_33
_atom_site_aniso_U_23
_atom_site_aniso_U_13
_atom_site_aniso_U_12
Zn1 0.0239(3) 0.0239(3) 0.0283(5) 0.000 0.000 0.000
Si2 0.0202(6) 0.0202(6) 0.0188(9) 0.000 0.000 0.000
Zn2 0.0247(3) 0.0247(3) 0.0262(5) 0.000 0.000 0.000
F3 0.0369(14) 0.0369(14) 0.023(2) 0.000 0.000 0.000
O1 0.0312(16) 0.114(3) 0.0448(18) 0.0161(19) 0.0053(14) 0.0034(17)
O2 0.0255(13) 0.0589(18) 0.0354(15) 0.0018(13) -0.0055(11) -0.0007(12)
O3 0.0297(15) 0.075(2) 0.0485(18) -0.0146(16) -0.0009(13) -0.0095(15)
F4 0.0289(13) 0.0289(13) 0.0176(18) 0.000 0.000 0.000
O4 0.0261(14) 0.0421(16) 0.0463(16) -0.0011(13) 0.0054(12) -0.0003(11)
F5 0.0278(12) 0.0710(17) 0.0272(12) -0.0024(11) 0.0003(9) -0.0149(11)
F6 0.0273(12) 0.0273(12) 0.025(2) 0.000 0.000 0.000
O5 0.0409(17) 0.0375(16) 0.0514(18) -0.0028(13) -0.0020(13) -0.0027(13)
O6 0.0308(15) 0.0279(15) 0.078(2) -0.0038(14) -0.0008(14) 0.0031(12)
N1 0.0280(16) 0.0277(16) 0.0252(16) -0.0019(12) -0.0002(12) -0.0015(13)
N2 0.0283(16) 0.0287(16) 0.0252(16) 0.0009(12) -0.0008(12) -0.0003(13)
N3 0.056(3) 0.045(3) 0.138(5) -0.003(3) -0.005(3) 0.016(2)
C1 0.033(2) 0.053(2) 0.030(2) 0.0096(18) 0.0026(17) 0.0044(18)
F1 0.0437(15) 0.0437(15) 0.0182(19) 0.000 0.000 0.000
Si1 0.0326(7) 0.0326(7) 0.0172(9) 0.000 0.000 0.000
C2 0.030(2) 0.055(3) 0.031(2) 0.0102(18) -0.0003(16) 0.0023(18)
C3 0.0262(19) 0.034(2) 0.0280(19) -0.0030(15) -0.0012(14) 0.0005(15)
C4 0.031(2) 0.065(3) 0.0259(19) 0.0067(18) 0.0037(16) -0.0010(19)
C5 0.031(2) 0.057(3) 0.0271(19) 0.0050(18) -0.0029(16) 0.0003(18)
C6 0.029(2) 0.043(2) 0.029(2) -0.0028(17) 0.0007(16) 0.0003(17)
C7 0.0236(19) 0.058(3) 0.044(2) -0.005(2) -0.0021(17) 0.0062(18)
C8 0.0293(19) 0.045(2) 0.033(2) -0.0098(17) -0.0021(16) 0.0021(17)
C9 0.034(2) 0.046(2) 0.036(2) -0.0119(18) 0.0021(17) 0.0048(17)
C10 0.0280(19) 0.035(2) 0.0293(19) 0.0042(15) -0.0019(15) -0.0007(16)
C11 0.032(2) 0.047(2) 0.0253(18) -0.0018(17) -0.0009(16) -0.0041(17)
C12 0.030(2) 0.045(2) 0.0268(18) -0.0036(17) 0.0009(16) -0.0027(17)
C13 0.032(2) 0.043(2) 0.031(2) 0.0066(17) 0.0053(17) -0.0007(18)
C14 0.0239(19) 0.043(2) 0.050(2) 0.0060(19) 0.0025(17) 0.0047(16)
C15 0.064(3) 0.038(3) 0.069(3) -0.003(2) 0.003(3) 0.009(2)
C16 0.053(3) 0.034(2) 0.053(3) -0.0008(19) 0.000(2) 0.000(2)
C17 0.045(3) 0.035(2) 0.068(3) -0.004(2) -0.001(2) 0.006(2)
C18 0.043(3) 0.037(3) 0.175(7) -0.006(3) 0.001(3) 0.005(2)
C19 0.042(3) 0.060(4) 0.200(8) 0.000(4) -0.002(4) 0.009(3)
C20 0.037(2) 0.033(2) 0.043(2) -0.0041(17) -0.0013(18) 0.0007(18)
C21 0.030(2) 0.034(2) 0.053(3) 0.0006(18) -0.0027(18) 0.0031(17)
C22 0.0205(18) 0.032(2) 0.046(2) -0.0020(17) -0.0018(16) 0.0034(15)
C23 0.0227(18) 0.040(2) 0.039(2) 0.0067(17) -0.0010(16) 0.0057(16)
C24 0.0165(16) 0.042(2) 0.039(2) -0.0017(17) -0.0003(15) 0.0054(15)
C25 0.0188(17) 0.033(2) 0.045(2) -0.0041(17) -0.0005(16) 0.0020(15)
C26 0.0175(16) 0.036(2) 0.039(2) 0.0021(17) -0.0009(15) 0.0056(15)
C27 0.0212(17) 0.037(2) 0.037(2) -0.0021(17) -0.0018(15) 0.0067(15)
F2A 0.079(12) 0.054(4) 0.025(2) -0.0029(19) 0.006(3) -0.023(5)
F2B 0.047(14) 0.11(4) 0.039(6) 0.003(7) 0.002(5) -0.044(19)
C2A 0.015(7) 0.069(10) 0.070(10) -0.033(8) 0.004(7) 0.000(7)
Cl3A 0.071(6) 0.177(12) 0.230(14) -0.101(10) 0.015(8) -0.012(7)
Cl4A 0.037(4) 0.090(6) 0.166(9) 0.004(5) -0.002(5) 0.003(4)
C2C 0.010(7) 0.074(10) 0.066(10) -0.004(8) 0.005(7) 0.016(7)
Cl3C 0.067(5) 0.091(5) 0.050(4) 0.026(4) 0.010(3) 0.019(4)
Cl4C 0.093(11) 0.151(10) 0.127(9) 0.002(7) 0.005(9) -0.031(9)
C1A 0.076(9) 0.057(8) 0.075(9) -0.035(7) -0.010(7) -0.035(7)
Cl1A 0.080(4) 0.146(6) 0.124(5) -0.021(4) -0.004(3) -0.013(4)
Cl2A 0.064(3) 0.135(5) 0.160(6) 0.050(4) -0.022(3) -0.029(3)
C1C 0.132(19) 0.184(19) 0.190(19) 0.004(16) 0.018(16) -0.032(15)
Cl1C 0.102(11) 0.156(13) 0.216(16) 0.000(11) -0.037(10) -0.072(10)
Cl2C 0.20(2) 0.25(2) 0.29(2) 0.026(18) 0.001(19) 0.006(18)
O1B 0.104(8) 0.177(10) 0.179(10) 0.035(9) -0.013(7) -0.008(7)
C1B 0.079(7) 0.139(9) 0.103(9) 0.023(7) -0.045(7) -0.020(7)
C2B 0.050(5) 0.085(7) 0.054(5) 0.011(5) -0.014(4) 0.002(5)
C3B 0.092(10) 0.158(10) 0.103(11) 0.014(8) -0.017(8) -0.011(7)
C4B 0.079(8) 0.169(11) 0.138(13) 0.026(10) -0.008(7) 0.002(8)

loop_
_atom_type_symbol
_atom_type_description
_atom_type_scat_dispersion_real
_atom_type_scat_dispersion_imag
_atom_type_scat_source
C C 0.0033 0.0016 'International Tables Vol C Tables 4.2.6.8 and 6.1.1.4'
H H 0.0000 0.0000 'International Tables Vol C Tables 4.2.6.8 and 6.1.1.4'
Cl Cl 0.1484 0.1585 'International Tables Vol C Tables 4.2.6.8 and 6.1.1.4'
F F 0.0171 0.0103 'International Tables Vol C Tables 4.2.6.8 and 6.1.1.4'
N N 0.0061 0.0033 'International Tables Vol C Tables 4.2.6.8 and 6.1.1.4'
O O 0.0106 0.0060 'International Tables Vol C Tables 4.2.6.8 and 6.1.1.4'
Zn Zn 0.2839 1.4301 'International Tables Vol C Tables 4.2.6.8 and 6.1.1.4'
Si Si 0.0817 0.0704 'International Tables Vol C Tables 4.2.6.8 and 6.1.1.4'

loop_
_geom_angle_atom_site_label_1
_geom_angle_atom_site_label_2
_geom_angle_atom_site_label_3
_geom_angle
_geom_angle_site_symmetry_1
_geom_angle_site_symmetry_3
_geom_angle_publ_flag
N1 Zn1 N1 89.948(5) . 2 ?
N1 Zn1 N1 89.951(5) . 4 ?
N1 Zn1 N1 176.60(15) 2 4 ?
N1 Zn1 N1 176.60(15) . 3 ?
N1 Zn1 N1 89.950(5) 2 3 ?
N1 Zn1 N1 89.950(5) 4 3 ?
N1 Zn1 F4 91.70(8) . . ?
N1 Zn1 F4 91.70(8) 2 . ?
N1 Zn1 F4 91.70(8) 4 . ?
N1 Zn1 F4 91.70(8) 3 . ?
N1 Zn1 F3 88.30(8) . . ?
N1 Zn1 F3 88.30(8) 2 . ?
N1 Zn1 F3 88.30(8) 4 . ?
N1 Zn1 F3 88.30(8) 3 . ?
F4 Zn1 F3 180.0 . . ?
F5 Si2 F5 90.000(1) 3 4 ?
F5 Si2 F5 90.000(1) 3 2 ?
F5 Si2 F5 179.70(18) 4 2 ?
F5 Si2 F5 179.70(18) 3 . ?
F5 Si2 F5 90.000(1) 4 . ?
F5 Si2 F5 89.999(1) 2 . ?
F5 Si2 F6 90.15(9) 3 . ?
F5 Si2 F6 90.15(9) 4 . ?
F5 Si2 F6 90.15(9) 2 . ?
F5 Si2 F6 90.15(9) . . ?
F5 Si2 F4 89.85(9) 3 . ?
F5 Si2 F4 89.85(9) 4 . ?
F5 Si2 F4 89.85(9) 2 . ?
F5 Si2 F4 89.85(9) . . ?
F6 Si2 F4 180.0 . . ?
F6 Zn2 N2 91.25(8) 1_556 . ?
F6 Zn2 N2 91.25(8) 1_556 4 ?
N2 Zn2 N2 89.974(3) . 4 ?
F6 Zn2 N2 91.25(8) 1_556 2 ?
N2 Zn2 N2 89.971(4) . 2 ?
N2 Zn2 N2 177.50(15) 4 2 ?
F6 Zn2 N2 91.25(8) 1_556 3 ?
N2 Zn2 N2 177.50(15) . 3 ?
N2 Zn2 N2 89.973(4) 4 3 ?
N2 Zn2 N2 89.973(4) 2 3 ?
F6 Zn2 F1 180.0 1_556 . ?
N2 Zn2 F1 88.75(8) . . ?
N2 Zn2 F1 88.75(8) 4 . ?
N2 Zn2 F1 88.75(8) 2 . ?
N2 Zn2 F1 88.75(8) 3 . ?
Si1 F3 Zn1 180.0 . . ?
C6 O2 C7 117.7(3) . . ?
Si2 F4 Zn1 180.0 . . ?
C13 O4 C14 116.7(3) . . ?
Si2 F6 Zn2 180.0 . 1_554 ?
C20 O6 C21 113.6(3) . . ?
C1 N1 C5 117.8(3) . . ?
C1 N1 Zn1 121.4(2) . . ?
C5 N1 Zn1 120.7(2) . . ?
C8 N2 C12 118.4(3) . . ?
C8 N2 Zn2 120.4(2) . . ?
C12 N2 Zn2 121.1(2) . . ?
C15 N3 C19 116.3(5) . . ?
N1 C1 C2 122.7(4) . . ?
N1 C1 H1A 118.6 . . ?
C2 C1 H1A 118.6 . . ?
Si1 F1 Zn2 180.0 . . ?
F2B Si1 F2B 178.2(8) . 3 ?
F2B Si1 F2B 89.985(14) . 4 ?
F2B Si1 F2B 89.986(13) 3 4 ?
F2B Si1 F2A 148.3(17) . 3 ?
F2B Si1 F2A 31.7(17) 3 3 ?
F2B Si1 F2A 58.4(18) 4 3 ?
F2B Si1 F2A 121.7(17) 2 3 ?
F2A Si1 F2A 179.1(4) . 3 ?
F2A Si1 F2A 89.996(4) . 2 ?
F2A Si1 F2A 89.996(6) 3 2 ?
F2B Si1 F2A 58.4(18) . 4 ?
F2B Si1 F2A 121.7(17) 3 4 ?
F2B Si1 F2A 31.7(17) 4 4 ?
F2B Si1 F2A 148.3(17) 2 4 ?
F2A Si1 F2A 89.997(4) . 4 ?
F2A Si1 F2A 89.996(3) 3 4 ?
F2A Si1 F2A 179.1(4) 2 4 ?
F2B Si1 F1 90.9(4) . . ?
F2B Si1 F1 90.9(4) 3 . ?
F2B Si1 F1 90.9(4) 4 . ?
F2B Si1 F1 90.9(4) 2 . ?
F2A Si1 F1 89.55(18) . . ?
F2A Si1 F1 89.55(18) 3 . ?
F2A Si1 F1 89.55(18) 2 . ?
F2A Si1 F1 89.55(18) 4 . ?
F2B Si1 F3 89.1(4) . . ?
F2B Si1 F3 89.1(4) 3 . ?
F2B Si1 F3 89.1(4) 4 . ?
F2B Si1 F3 89.1(4) 2 . ?
F2A Si1 F3 90.45(18) . . ?
F2A Si1 F3 90.45(18) 3 . ?
F2A Si1 F3 90.45(18) 2 . ?
F2A Si1 F3 90.45(18) 4 . ?
F1 Si1 F3 180.0 . . ?
C3 C2 C1 118.9(3) . . ?
C3 C2 H2A 120.5 . . ?
C1 C2 H2A 120.5 . . ?
C4 C3 C2 118.9(3) . . ?
C4 C3 C6 118.8(3) . . ?
C2 C3 C6 122.3(3) . . ?
C3 C4 C5 119.4(3) . . ?
C3 C4 H4A 120.3 . . ?
C5 C4 H4A 120.3 . . ?
N1 C5 C4 122.3(3) . . ?
N1 C5 H5A 118.9 . . ?
C4 C5 H5A 118.9 . . ?
O1 C6 O2 124.8(4) . . ?
O1 C6 C3 123.7(3) . . ?
O2 C6 C3 111.5(3) . . ?
O2 C7 C24 106.5(3) . . ?
O2 C7 H7A 110.4 . . ?
C24 C7 H7A 110.4 . . ?
O2 C7 H7B 110.4 . . ?
C24 C7 H7B 110.4 . . ?
H7A C7 H7B 108.6 . . ?
N2 C8 C9 122.2(3) . . ?
N2 C8 H8A 118.9 . . ?
C9 C8 H8A 118.9 . . ?
C8 C9 C10 119.1(3) . . ?
C8 C9 H9 120.4 . . ?
C10 C9 H9 120.4 . . ?
C11 C10 C9 118.7(3) . . ?
C11 C10 C13 119.2(3) . . ?
C9 C10 C13 122.1(3) . . ?
C12 C11 C10 119.1(3) . . ?
C12 C11 H11A 120.4 . . ?
C10 C11 H11A 120.4 . . ?
N2 C12 C11 122.3(3) . . ?
N2 C12 H12A 118.8 . . ?
C11 C12 H12A 118.8 . . ?
O3 C13 O4 124.9(4) . . ?
O3 C13 C10 123.7(4) . . ?
O4 C13 C10 111.4(3) . . ?
O4 C14 C26 107.9(3) . . ?
O4 C14 H14A 110.1 . . ?
C26 C14 H14A 110.1 . . ?
O4 C14 H14B 110.1 . . ?
C26 C14 H14B 110.1 . . ?
H14A C14 H14B 108.4 . . ?
N3 C15 C16 124.8(5) . . ?
N3 C15 H15A 117.6 . . ?
C16 C15 H15A 117.6 . . ?
C17 C16 C15 117.8(5) . . ?
C17 C16 H16A 121.1 . . ?
C15 C16 H16A 121.1 . . ?
C18 C17 C16 118.7(5) . . ?
C18 C17 C20 122.8(4) . . ?
C16 C17 C20 118.6(4) . . ?
C17 C18 C19 117.9(5) . . ?
C17 C18 H18A 121.1 . . ?
C19 C18 H18A 121.1 . . ?
N3 C19 C18 124.6(6) . . ?
N3 C19 H19A 117.7 . . ?
C18 C19 H19A 117.7 . . ?
O5 C20 O6 123.7(4) . . ?
O5 C20 C17 123.4(4) . . ?
O6 C20 C17 112.9(4) . . ?
O6 C21 C22 107.9(3) . . ?
O6 C21 H21A 110.1 . . ?
C22 C21 H21A 110.1 . . ?
O6 C21 H21B 110.1 . . ?
C22 C21 H21B 110.1 . . ?
H21A C21 H21B 108.4 . . ?
C27 C22 C23 119.2(4) . . ?
C27 C22 C21 120.9(3) . . ?
C23 C22 C21 119.8(4) . . ?
C24 C23 C22 121.1(4) . . ?
C24 C23 H23A 119.5 . . ?
C22 C23 H23A 119.5 . . ?
C23 C24 C25 118.9(4) . . ?
C23 C24 C7 119.9(4) . . ?
C25 C24 C7 121.2(4) . . ?
C26 C25 C24 121.1(4) . . ?
C26 C25 H25A 119.4 . . ?
C24 C25 H25A 119.4 . . ?
C25 C26 C27 119.0(4) . . ?
C25 C26 C14 119.5(4) . . ?
C27 C26 C14 121.4(4) . . ?
C22 C27 C26 120.7(4) . . ?
C22 C27 H27A 119.7 . . ?
C26 C27 H27A 119.7 . . ?
Cl3A C2A Cl4A 108.9(13) . . ?
Cl3A C2A H2A1 109.9 . . ?
Cl4A C2A H2A1 109.9 . . ?
Cl3A C2A H2A2 109.9 . . ?
Cl4A C2A H2A2 109.9 . . ?
H2A1 C2A H2A2 108.3 . . ?
Cl4C C2C Cl3C 103.5(13) . . ?
Cl4C C2C H2C1 111.1 . . ?
Cl3C C2C H2C1 111.1 . . ?
Cl4C C2C H2C2 111.1 . . ?
Cl3C C2C H2C2 111.1 . . ?
H2C1 C2C H2C2 109.0 . . ?
Cl1A C1A Cl2A 97.9(8) . . ?
Cl1A C1A H1A1 112.2 . . ?
Cl2A C1A H1A1 112.2 . . ?
Cl1A C1A H1A2 112.2 . . ?
Cl2A C1A H1A2 112.2 . . ?
H1A1 C1A H1A2 109.8 . . ?
Cl1C C1C Cl2C 111.0(9) . . ?
Cl1C C1C H1C1 109.4 . . ?
Cl2C C1C H1C1 109.4 . . ?
Cl1C C1C H1C2 109.4 . . ?
Cl2C C1C H1C2 109.4 . . ?
H1C1 C1C H1C2 108.0 . . ?
C1B O1B C4B 104.4(14) . . ?
O1B C1B C2B 106.7(13) . . ?
O1B C1B H1B1 110.4 . . ?
C2B C1B H1B1 110.4 . . ?
O1B C1B H1B2 110.4 . . ?
C2B C1B H1B2 110.4 . . ?
H1B1 C1B H1B2 108.6 . . ?
C1B C2B C3B 108.6(11) . . ?
C1B C2B H2B1 110.0 . . ?
C3B C2B H2B1 110.0 . . ?
C1B C2B H2B2 110.0 . . ?
C3B C2B H2B2 110.0 . . ?
H2B1 C2B H2B2 108.3 . . ?
C4B C3B C2B 97.9(12) . . ?
C4B C3B H3B1 112.2 . . ?
C2B C3B H3B1 112.2 . . ?
C4B C3B H3B2 112.2 . . ?
C2B C3B H3B2 112.2 . . ?
H3B1 C3B H3B2 109.8 . . ?
O1B C4B C3B 109.5(13) . . ?
O1B C4B H4B1 109.8 . . ?
C3B C4B H4B1 109.8 . . ?
O1B C4B H4B2 109.8 . . ?
C3B C4B H4B2 109.8 . . ?
H4B1 C4B H4B2 108.2 . . ?

loop_
_geom_bond_atom_site_label_1
_geom_bond_atom_site_label_2
_geom_bond_distance
_geom_bond_site_symmetry_2
_geom_bond_publ_flag
Zn1 N1 2.113(3) . ?
Zn1 N1 2.114(3) 2 ?
Zn1 N1 2.114(3) 4 ?
Zn1 N1 2.114(3) 3 ?
Zn1 F4 2.126(4) . ?
Zn1 F3 2.356(4) . ?
Si2 F5 1.658(2) 3 ?
Si2 F5 1.658(2) 4 ?
Si2 F5 1.658(2) 2 ?
Si2 F5 1.658(2) . ?
Si2 F6 1.753(4) . ?
Si2 F4 1.764(4) . ?
Zn2 F6 2.098(4) 1_556 ?
Zn2 N2 2.118(3) . ?
Zn2 N2 2.118(3) 4 ?
Zn2 N2 2.118(3) 2 ?
Zn2 N2 2.118(3) 3 ?
Zn2 F1 2.274(4) . ?
F3 Si1 1.752(4) . ?
O1 C6 1.207(5) . ?
O2 C6 1.321(5) . ?
O2 C7 1.462(4) . ?
O3 C13 1.204(5) . ?
O4 C13 1.334(5) . ?
O4 C14 1.467(4) . ?
O5 C20 1.201(5) . ?
O6 C20 1.339(5) . ?
O6 C21 1.460(5) . ?
N1 C1 1.339(5) . ?
N1 C5 1.342(5) . ?
N2 C8 1.341(5) . ?
N2 C12 1.345(5) . ?
N3 C15 1.312(7) . ?
N3 C19 1.323(8) . ?
C1 C2 1.376(5) . ?
C1 H1A 0.9500 . ?
F1 Si1 1.731(4) . ?
Si1 F2B 1.648(11) . ?
Si1 F2B 1.648(11) 3 ?
Si1 F2B 1.648(11) 4 ?
Si1 F2B 1.648(11) 2 ?
Si1 F2A 1.661(5) . ?
Si1 F2A 1.661(5) 3 ?
Si1 F2A 1.661(5) 2 ?
Si1 F2A 1.661(5) 4 ?
C2 C3 1.374(5) . ?
C2 H2A 0.9500 . ?
C3 C4 1.372(5) . ?
C3 C6 1.496(5) . ?
C4 C5 1.375(6) . ?
C4 H4A 0.9500 . ?
C5 H5A 0.9500 . ?
C7 C24 1.490(6) . ?
C7 H7A 0.9900 . ?
C7 H7B 0.9900 . ?
C8 C9 1.377(5) . ?
C8 H8A 0.9500 . ?
C9 C10 1.384(5) . ?
C9 H9 0.9500 . ?
C10 C11 1.383(5) . ?
C10 C13 1.490(5) . ?
C11 C12 1.373(5) . ?
C11 H11A 0.9500 . ?
C12 H12A 0.9500 . ?
C14 C26 1.493(5) . ?
C14 H14A 0.9900 . ?
C14 H14B 0.9900 . ?
C15 C16 1.388(7) . ?
C15 H15A 0.9500 . ?
C16 C17 1.384(6) . ?
C16 H16A 0.9500 . ?
C17 C18 1.378(7) . ?
C17 C20 1.489(6) . ?
C18 C19 1.388(8) . ?
C18 H18A 0.9500 . ?
C19 H19A 0.9500 . ?
C21 C22 1.505(6) . ?
C21 H21A 0.9900 . ?
C21 H21B 0.9900 . ?
C22 C27 1.391(5) . ?
C22 C23 1.396(6) . ?
C23 C24 1.382(5) . ?
C23 H23A 0.9500 . ?
C24 C25 1.398(6) . ?
C25 C26 1.388(6) . ?
C25 H25A 0.9500 . ?
C26 C27 1.395(5) . ?
C27 H27A 0.9500 . ?
C2A Cl3A 1.59(2) . ?
C2A Cl4A 1.865(17) . ?
C2A H2A1 0.9900 . ?
C2A H2A2 0.9900 . ?
C2C Cl4C 1.58(3) . ?
C2C Cl3C 1.858(19) . ?
C2C H2C1 0.9900 . ?
C2C H2C2 0.9900 . ?
C1A Cl1A 1.661(18) . ?
C1A Cl2A 2.107(17) . ?
C1A H1A1 0.9900 . ?
C1A H1A2 0.9900 . ?
C1C Cl1C 1.762(10) . ?
C1C Cl2C 1.777(10) . ?
C1C H1C1 0.9900 . ?
C1C H1C2 0.9900 . ?
O1B C1B 1.40(2) . ?
O1B C4B 1.44(2) . ?
C1B C2B 1.522(9) . ?
C1B H1B1 0.9900 . ?
C1B H1B2 0.9900 . ?
C2B C3B 1.531(10) . ?
C2B H2B1 0.9900 . ?
C2B H2B2 0.9900 . ?
C3B C4B 1.529(10) . ?
C3B H3B1 0.9900 . ?
C3B H3B2 0.9900 . ?
C4B H4B1 0.9900 . ?
C4B H4B2 0.9900 . ?
